data_4307928
loop_
_publ_author_name
'Chi-Kin Koo'
'Yu-Man Ho'
'Cheuk-Fai Chow'
'Michael Hon-Wah Lam'
'Tai-Chu Lau'
'Wai-Yeung Wong'

_publ_section_title
;
Synthesis and Spectroscopic Studies of Cyclometalated Pt(II) Complexes
Containing a Functionalized Cyclometalating Ligand,
2-Phenyl-6-(1H-pyrazol-3-yl)-pyridine
;
_journal_name_full 'Inorganic Chemistry'
_journal_page_first 3603
_journal_page_last 3612
_journal_paper_doi 10.1021/ic062439j
_journal_volume 46
_journal_year 2007
_chemical_formula_sum 'C32 H25 Cl N3 O4 P Pt'
_chemical_formula_weight 777.06
_chemical_name_systematic
; 
 ? 
;
_space_group_IT_number 14
_symmetry_cell_setting monoclinic
_symmetry_space_group_name_Hall '-P 2yn'
_symmetry_space_group_name_H-M 'P 1 21/n 1'
_atom_sites_solution_hydrogens geom
_atom_sites_solution_primary direct
_atom_sites_solution_secondary difmap
_audit_creation_method SHELXL-97
_cell_angle_alpha 90.00
_cell_angle_beta 93.0650(10)
_cell_angle_gamma 90.00
_cell_formula_units_Z 4
_cell_length_a 15.1346(11)
_cell_length_b 10.8111(8)
_cell_length_c 17.5583(13)
_cell_measurement_temperature 293(2)
_cell_volume 2868.8(4)
_computing_data_reduction SAINT
_computing_structure_refinement 'SHELXL-97 (Sheldrick, 1997)'
_computing_structure_solution 'SHELXS-97 (Sheldrick, 1990)'
_diffrn_ambient_temperature 293(2)
_diffrn_measured_fraction_theta_full 0.997
_diffrn_measured_fraction_theta_max 0.997
_diffrn_measurement_device_type 'Smart CCD'
_diffrn_radiation_monochromator graphite
_diffrn_radiation_source 'fine-focus sealed tube'
_diffrn_radiation_type MoK\a
_diffrn_radiation_wavelength 0.71073
_diffrn_reflns_av_R_equivalents 0.0307
_diffrn_reflns_av_sigmaI/netI 0.0371
_diffrn_reflns_limit_h_max 17
_diffrn_reflns_limit_h_min -17
_diffrn_reflns_limit_k_max 12
_diffrn_reflns_limit_k_min -12
_diffrn_reflns_limit_l_max 20
_diffrn_reflns_limit_l_min -18
_diffrn_reflns_number 13649
_diffrn_reflns_theta_full 25.00
_diffrn_reflns_theta_max 25.00
_diffrn_reflns_theta_min 1.73
_exptl_absorpt_coefficient_mu 5.084
_exptl_absorpt_correction_T_max 1.0000
_exptl_absorpt_correction_T_min 0.8137
_exptl_absorpt_correction_type multi-scan
_exptl_absorpt_process_details SADABS
_exptl_crystal_colour yellow
_exptl_crystal_density_diffrn 1.799
_exptl_crystal_density_method 'not measured'
_exptl_crystal_description needle
_exptl_crystal_F_000 1520
_exptl_crystal_size_max 0.32
_exptl_crystal_size_mid 0.15
_exptl_crystal_size_min 0.13
_refine_diff_density_max 1.328
_refine_diff_density_min -1.373
_refine_diff_density_rms 0.100
_refine_ls_extinction_method none
_refine_ls_goodness_of_fit_ref 1.064
_refine_ls_hydrogen_treatment mixed
_refine_ls_matrix_type full
_refine_ls_number_parameters 379
_refine_ls_number_reflns 5037
_refine_ls_number_restraints 0
_refine_ls_restrained_S_all 1.064
_refine_ls_R_factor_all 0.0430
_refine_ls_R_factor_gt 0.0297
_refine_ls_shift/su_max 0.001
_refine_ls_shift/su_mean 0.000
_refine_ls_structure_factor_coef Fsqd
_refine_ls_weighting_details 'calc w=1/[\s^2^(Fo^2^)+(0.0323P)^2^+3.3410P] where P=(Fo^2^+2Fc^2^)/3'
_refine_ls_weighting_scheme calc
_refine_ls_wR_factor_gt 0.0675
_refine_ls_wR_factor_ref 0.0726
_reflns_number_gt 4087
_reflns_number_total 5037
_reflns_threshold_expression >2sigma(I)
_cod_data_source_file ic062439j-file003.cif
_cod_data_source_block wy1417wm
_cod_depositor_comments
;
The following automatic conversions were performed:
'_symmetry_cell_setting' value 'Monoclinic' changed to 'monoclinic'
according to '/home/saulius/struct/CIF-dictionaries/cif_core.dic'
dictionary named 'cif_core.dic' version 2.4.1 from 2010-06-29.

Automatic conversion script
Id: cif_fix_enum 1527 2010-12-29 10:47:43Z saulius 
;
_cod_database_code 4307928

loop_
_symmetry_equiv_pos_as_xyz
'x, y, z'
'-x+1/2, y+1/2, -z+1/2'
'-x, -y, -z'
'x-1/2, -y-1/2, z-1/2'

loop_
_atom_site_label
_atom_site_type_symbol
_atom_site_fract_x
_atom_site_fract_y
_atom_site_fract_z
_atom_site_U_iso_or_equiv
_atom_site_adp_type
_atom_site_occupancy
_atom_site_symmetry_multiplicity
_atom_site_calc_flag
_atom_site_refinement_flags
_atom_site_disorder_assembly
_atom_site_disorder_group
C1 C 0.0995(3) 0.5826(5) 0.0710(3) 0.0368(12) Uani 1 1 d . . .
C2 C 0.1266(4) 0.6905(6) 0.0358(3) 0.0481(14) Uani 1 1 d . . .
H2A H 0.1835 0.6946 0.0185 0.058 Uiso 1 1 calc R . .
C3 C 0.0712(4) 0.7923(6) 0.0259(3) 0.0522(15) Uani 1 1 d . . .
H3A H 0.0907 0.8625 0.0012 0.063 Uiso 1 1 calc R . .
C4 C -0.0119(4) 0.7892(6) 0.0524(4) 0.0563(16) Uani 1 1 d . . .
H4A H -0.0477 0.8590 0.0477 0.068 Uiso 1 1 calc R . .
C5 C -0.0434(4) 0.6839(6) 0.0862(3) 0.0534(16) Uani 1 1 d . . .
H5A H -0.1006 0.6823 0.1029 0.064 Uiso 1 1 calc R . .
C6 C 0.0108(3) 0.5800(6) 0.0951(3) 0.0435(13) Uani 1 1 d . . .
C7 C -0.0210(3) 0.4632(6) 0.1244(3) 0.0455(14) Uani 1 1 d . . .
C8 C -0.1029(4) 0.4356(7) 0.1536(4) 0.0618(19) Uani 1 1 d . . .
H8A H -0.1452 0.4971 0.1585 0.074 Uiso 1 1 calc R . .
C9 C -0.1199(4) 0.3155(8) 0.1750(4) 0.078(2) Uani 1 1 d . . .
H9A H -0.1748 0.2963 0.1933 0.093 Uiso 1 1 calc R . .
C10 C -0.0576(4) 0.2236(7) 0.1701(4) 0.068(2) Uani 1 1 d . . .
H10A H -0.0698 0.1429 0.1845 0.082 Uiso 1 1 calc R . .
C11 C 0.0241(3) 0.2548(6) 0.1429(3) 0.0457(14) Uani 1 1 d . . .
C12 C 0.0971(4) 0.1744(6) 0.1330(3) 0.0487(15) Uani 1 1 d . . .
C13 C 0.1102(5) 0.0445(6) 0.1391(4) 0.0647(19) Uani 1 1 d . . .
H13A H 0.0701 -0.0141 0.1549 0.078 Uiso 1 1 calc R . .
C14 C 0.1938(5) 0.0235(6) 0.1171(4) 0.0684(19) Uani 1 1 d . . .
H14A H 0.2212 -0.0533 0.1145 0.082 Uiso 1 1 calc R . .
C15 C 0.3450(3) 0.6117(5) 0.1102(3) 0.0349(12) Uani 1 1 d . . .
C16 C 0.4301(3) 0.6496(6) 0.0972(3) 0.0477(14) Uani 1 1 d . . .
H16A H 0.4647 0.6022 0.0661 0.057 Uiso 1 1 calc R . .
C17 C 0.4648(4) 0.7570(6) 0.1298(4) 0.0577(16) Uani 1 1 d . . .
H17A H 0.5212 0.7833 0.1188 0.069 Uiso 1 1 calc R . .
C18 C 0.4152(4) 0.8247(6) 0.1786(4) 0.0574(16) Uani 1 1 d . . .
H18A H 0.4379 0.8972 0.2003 0.069 Uiso 1 1 calc R . .
C19 C 0.3319(4) 0.7848(5) 0.1950(3) 0.0512(15) Uani 1 1 d . . .
H19A H 0.2992 0.8291 0.2291 0.061 Uiso 1 1 calc R . .
C20 C 0.2963(3) 0.6783(5) 0.1605(3) 0.0405(13) Uani 1 1 d . . .
H20A H 0.2398 0.6521 0.1714 0.049 Uiso 1 1 calc R . .
C21 C 0.3179(3) 0.4812(5) -0.0357(3) 0.0356(12) Uani 1 1 d . . .
C22 C 0.2981(4) 0.3780(6) -0.0805(3) 0.0453(14) Uani 1 1 d . . .
H22A H 0.2797 0.3056 -0.0575 0.054 Uiso 1 1 calc R . .
C23 C 0.3053(4) 0.3808(7) -0.1581(4) 0.0613(18) Uani 1 1 d . . .
H23A H 0.2933 0.3101 -0.1869 0.074 Uiso 1 1 calc R . .
C24 C 0.3302(4) 0.4881(9) -0.1933(4) 0.069(2) Uani 1 1 d . . .
H24A H 0.3345 0.4902 -0.2459 0.083 Uiso 1 1 calc R . .
C25 C 0.3487(4) 0.5923(7) -0.1503(4) 0.0623(18) Uani 1 1 d . . .
H25A H 0.3653 0.6647 -0.1743 0.075 Uiso 1 1 calc R . .
C26 C 0.3428(3) 0.5911(6) -0.0718(3) 0.0479(15) Uani 1 1 d . . .
H26A H 0.3553 0.6621 -0.0433 0.057 Uiso 1 1 calc R . .
C27 C 0.3764(3) 0.3543(5) 0.1059(3) 0.0338(11) Uani 1 1 d . . .
C28 C 0.3804(4) 0.3430(6) 0.1844(3) 0.0523(15) Uani 1 1 d . . .
H28A H 0.3478 0.3966 0.2134 0.063 Uiso 1 1 calc R . .
C29 C 0.4320(4) 0.2534(7) 0.2202(4) 0.0671(18) Uani 1 1 d . . .
H29A H 0.4346 0.2476 0.2731 0.081 Uiso 1 1 calc R . .
C30 C 0.4798(4) 0.1723(6) 0.1780(4) 0.0659(19) Uani 1 1 d . . .
H30A H 0.5144 0.1115 0.2024 0.079 Uiso 1 1 calc R . .
C31 C 0.4763(4) 0.1815(6) 0.1001(4) 0.0620(18) Uani 1 1 d . . .
H31A H 0.5083 0.1265 0.0715 0.074 Uiso 1 1 calc R . .
C32 C 0.4247(3) 0.2732(5) 0.0635(3) 0.0477(14) Uani 1 1 d . . .
H32A H 0.4229 0.2798 0.0106 0.057 Uiso 1 1 calc R . .
Cl1 Cl 0.71482(11) 0.00350(18) 0.09000(11) 0.0697(5) Uani 1 1 d . . .
N1 N 0.0386(3) 0.3725(5) 0.1210(2) 0.0407(11) Uani 1 1 d . . .
N2 N 0.1728(3) 0.2263(4) 0.1094(3) 0.0459(11) Uani 1 1 d . . .
N3 N 0.2297(3) 0.1329(5) 0.0998(3) 0.0607(14) Uani 1 1 d . . .
H3B H 0.2824 0.1420 0.0845 0.073 Uiso 1 1 calc R . .
O1 O 0.7958(4) -0.0567(8) 0.0954(5) 0.159(3) Uani 1 1 d . . .
O2 O 0.7269(7) 0.1151(8) 0.0796(12) 0.345(11) Uani 1 1 d . . .
O3 O 0.6629(5) -0.0425(11) 0.0333(6) 0.207(5) Uani 1 1 d . . .
O4 O 0.6701(7) -0.0027(19) 0.1513(6) 0.300(9) Uani 1 1 d . . .
P1 P 0.30014(8) 0.47183(13) 0.06526(7) 0.0323(3) Uani 1 1 d . . .
Pt1 Pt 0.160697(12) 0.419791(19) 0.088420(11) 0.03418(8) Uani 1 1 d . . .

loop_
_atom_site_aniso_label
_atom_site_aniso_U_11
_atom_site_aniso_U_22
_atom_site_aniso_U_33
_atom_site_aniso_U_23
_atom_site_aniso_U_13
_atom_site_aniso_U_12
C1 0.035(3) 0.040(3) 0.035(3) -0.006(3) -0.001(2) -0.001(2)
C2 0.037(3) 0.055(4) 0.052(4) -0.001(3) -0.003(3) -0.003(3)
C3 0.058(4) 0.040(4) 0.057(4) 0.003(3) -0.015(3) 0.001(3)
C4 0.057(4) 0.046(4) 0.065(4) -0.008(3) -0.012(3) 0.012(3)
C5 0.041(3) 0.063(4) 0.056(4) -0.011(3) -0.003(3) 0.010(3)
C6 0.038(3) 0.054(4) 0.038(3) -0.013(3) -0.005(2) 0.006(3)
C7 0.036(3) 0.064(4) 0.036(3) 0.000(3) -0.001(2) -0.005(3)
C8 0.034(3) 0.094(6) 0.058(4) 0.014(4) 0.007(3) 0.000(3)
C9 0.044(4) 0.119(7) 0.071(5) 0.037(5) 0.015(3) -0.013(4)
C10 0.052(4) 0.081(6) 0.072(5) 0.027(4) 0.003(3) -0.021(4)
C11 0.048(3) 0.051(4) 0.038(3) 0.010(3) 0.000(2) -0.015(3)
C12 0.056(4) 0.044(4) 0.045(3) 0.007(3) -0.005(3) -0.019(3)
C13 0.082(5) 0.043(4) 0.068(5) 0.010(3) -0.008(4) -0.022(3)
C14 0.080(5) 0.035(4) 0.089(5) 0.013(4) -0.008(4) -0.009(4)
C15 0.035(3) 0.032(3) 0.038(3) 0.000(2) 0.004(2) -0.003(2)
C16 0.040(3) 0.049(4) 0.055(4) -0.011(3) 0.011(3) -0.007(3)
C17 0.050(3) 0.057(4) 0.066(4) -0.007(4) 0.001(3) -0.014(3)
C18 0.071(4) 0.040(4) 0.059(4) -0.003(3) -0.013(3) -0.011(3)
C19 0.063(4) 0.044(4) 0.045(3) -0.009(3) -0.002(3) 0.014(3)
C20 0.040(3) 0.039(3) 0.042(3) -0.001(3) -0.001(2) 0.000(2)
C21 0.028(2) 0.041(3) 0.038(3) -0.003(3) 0.006(2) 0.002(2)
C22 0.045(3) 0.038(3) 0.052(4) -0.007(3) -0.001(3) 0.009(3)
C23 0.063(4) 0.069(5) 0.052(4) -0.023(4) 0.000(3) 0.015(4)
C24 0.058(4) 0.113(7) 0.036(4) -0.003(4) 0.013(3) 0.025(4)
C25 0.056(4) 0.081(5) 0.051(4) 0.019(4) 0.016(3) 0.000(4)
C26 0.042(3) 0.055(4) 0.048(4) 0.004(3) 0.011(3) -0.005(3)
C27 0.029(2) 0.029(3) 0.044(3) 0.003(2) 0.002(2) -0.004(2)
C28 0.054(4) 0.054(4) 0.049(4) 0.004(3) 0.004(3) 0.007(3)
C29 0.072(4) 0.069(5) 0.060(4) 0.011(4) -0.005(3) -0.005(4)
C30 0.053(4) 0.049(4) 0.094(6) 0.025(4) -0.016(4) 0.001(3)
C31 0.044(3) 0.048(4) 0.094(5) 0.005(4) 0.007(3) 0.013(3)
C32 0.035(3) 0.050(4) 0.059(4) 0.000(3) 0.005(3) 0.004(3)
Cl1 0.0564(10) 0.0667(13) 0.0858(13) -0.0192(10) 0.0020(9) 0.0070(9)
N1 0.033(2) 0.051(3) 0.038(3) -0.003(2) -0.0001(19) -0.004(2)
N2 0.051(3) 0.033(3) 0.054(3) 0.001(2) 0.003(2) -0.009(2)
N3 0.057(3) 0.052(3) 0.074(4) 0.001(3) 0.001(3) 0.003(3)
O1 0.086(4) 0.211(9) 0.178(7) -0.034(6) -0.006(4) 0.080(5)
O2 0.158(9) 0.051(5) 0.82(4) -0.015(11) 0.030(15) -0.019(6)
O3 0.111(6) 0.311(14) 0.192(9) -0.131(9) -0.052(6) 0.025(7)
O4 0.171(9) 0.59(3) 0.142(8) 0.058(12) 0.069(7) 0.176(14)
P1 0.0284(6) 0.0318(7) 0.0371(7) -0.0015(6) 0.0066(5) -0.0007(5)
Pt1 0.02935(11) 0.03574(13) 0.03779(12) -0.00116(10) 0.00497(8) -0.00309(9)

loop_
_atom_type_symbol
_atom_type_description
_atom_type_scat_dispersion_real
_atom_type_scat_dispersion_imag
_atom_type_scat_source
C C 0.0033 0.0016 'International Tables Vol C Tables 4.2.6.8 and 6.1.1.4'
H H 0.0000 0.0000 'International Tables Vol C Tables 4.2.6.8 and 6.1.1.4'
N N 0.0061 0.0033 'International Tables Vol C Tables 4.2.6.8 and 6.1.1.4'
O O 0.0106 0.0060 'International Tables Vol C Tables 4.2.6.8 and 6.1.1.4'
P P 0.1023 0.0942 'International Tables Vol C Tables 4.2.6.8 and 6.1.1.4'
Cl Cl 0.1484 0.1585 'International Tables Vol C Tables 4.2.6.8 and 6.1.1.4'
Pt Pt -1.7033 8.3905 'International Tables Vol C Tables 4.2.6.8 and 6.1.1.4'

loop_
_geom_angle_atom_site_label_1
_geom_angle_atom_site_label_2
_geom_angle_atom_site_label_3
_geom_angle
_geom_angle_site_symmetry_1
_geom_angle_site_symmetry_3
_geom_angle_publ_flag
C2 C1 C6 116.8(5) . . ?
C2 C1 Pt1 131.2(4) . . ?
C6 C1 Pt1 111.8(4) . . ?
C3 C2 C1 122.0(5) . . ?
C3 C2 H2A 119.0 . . ?
C1 C2 H2A 119.0 . . ?
C4 C3 C2 120.0(6) . . ?
C4 C3 H3A 120.0 . . ?
C2 C3 H3A 120.0 . . ?
C3 C4 C5 120.8(6) . . ?
C3 C4 H4A 119.6 . . ?
C5 C4 H4A 119.6 . . ?
C4 C5 C6 119.9(5) . . ?
C4 C5 H5A 120.1 . . ?
C6 C5 H5A 120.1 . . ?
C5 C6 C1 120.4(6) . . ?
C5 C6 C7 122.4(5) . . ?
C1 C6 C7 117.1(5) . . ?
N1 C7 C8 118.2(6) . . ?
N1 C7 C6 112.6(5) . . ?
C8 C7 C6 129.2(6) . . ?
C9 C8 C7 118.9(6) . . ?
C9 C8 H8A 120.6 . . ?
C7 C8 H8A 120.6 . . ?
C10 C9 C8 121.6(6) . . ?
C10 C9 H9A 119.2 . . ?
C8 C9 H9A 119.2 . . ?
C9 C10 C11 118.1(7) . . ?
C9 C10 H10A 120.9 . . ?
C11 C10 H10A 120.9 . . ?
N1 C11 C10 119.1(6) . . ?
N1 C11 C12 113.7(5) . . ?
C10 C11 C12 127.2(6) . . ?
N2 C12 C13 108.2(6) . . ?
N2 C12 C11 117.2(5) . . ?
C13 C12 C11 134.5(6) . . ?
C14 C13 C12 105.8(6) . . ?
C14 C13 H13A 127.1 . . ?
C12 C13 H13A 127.1 . . ?
N3 C14 C13 108.2(6) . . ?
N3 C14 H14A 125.9 . . ?
C13 C14 H14A 125.9 . . ?
C20 C15 C16 119.0(5) . . ?
C20 C15 P1 120.7(4) . . ?
C16 C15 P1 120.2(4) . . ?
C15 C16 C17 121.0(5) . . ?
C15 C16 H16A 119.5 . . ?
C17 C16 H16A 119.5 . . ?
C18 C17 C16 119.7(6) . . ?
C18 C17 H17A 120.2 . . ?
C16 C17 H17A 120.2 . . ?
C19 C18 C17 119.9(6) . . ?
C19 C18 H18A 120.1 . . ?
C17 C18 H18A 120.1 . . ?
C18 C19 C20 120.3(5) . . ?
C18 C19 H19A 119.9 . . ?
C20 C19 H19A 119.9 . . ?
C15 C20 C19 120.0(5) . . ?
C15 C20 H20A 120.0 . . ?
C19 C20 H20A 120.0 . . ?
C22 C21 C26 118.6(5) . . ?
C22 C21 P1 118.1(4) . . ?
C26 C21 P1 123.1(4) . . ?
C23 C22 C21 121.2(6) . . ?
C23 C22 H22A 119.4 . . ?
C21 C22 H22A 119.4 . . ?
C22 C23 C24 120.2(6) . . ?
C22 C23 H23A 119.9 . . ?
C24 C23 H23A 119.9 . . ?
C23 C24 C25 119.7(6) . . ?
C23 C24 H24A 120.2 . . ?
C25 C24 H24A 120.2 . . ?
C24 C25 C26 121.0(6) . . ?
C24 C25 H25A 119.5 . . ?
C26 C25 H25A 119.5 . . ?
C25 C26 C21 119.3(6) . . ?
C25 C26 H26A 120.4 . . ?
C21 C26 H26A 120.4 . . ?
C28 C27 C32 119.0(5) . . ?
C28 C27 P1 116.2(4) . . ?
C32 C27 P1 124.7(4) . . ?
C29 C28 C27 120.7(6) . . ?
C29 C28 H28A 119.6 . . ?
C27 C28 H28A 119.6 . . ?
C28 C29 C30 120.3(6) . . ?
C28 C29 H29A 119.8 . . ?
C30 C29 H29A 119.8 . . ?
C31 C30 C29 119.8(6) . . ?
C31 C30 H30A 120.1 . . ?
C29 C30 H30A 120.1 . . ?
C30 C31 C32 120.1(6) . . ?
C30 C31 H31A 120.0 . . ?
C32 C31 H31A 120.0 . . ?
C27 C32 C31 120.0(6) . . ?
C27 C32 H32A 120.0 . . ?
C31 C32 H32A 120.0 . . ?
O2 Cl1 O4 105.1(10) . . ?
O2 Cl1 O3 109.9(10) . . ?
O4 Cl1 O3 106.7(9) . . ?
O2 Cl1 O1 109.3(6) . . ?
O4 Cl1 O1 114.5(6) . . ?
O3 Cl1 O1 111.2(5) . . ?
C7 N1 C11 124.0(5) . . ?
C7 N1 Pt1 117.1(4) . . ?
C11 N1 Pt1 118.8(4) . . ?
N3 N2 C12 106.6(5) . . ?
N3 N2 Pt1 140.0(4) . . ?
C12 N2 Pt1 113.0(4) . . ?
C14 N3 N2 111.3(5) . . ?
C14 N3 H3B 124.4 . . ?
N2 N3 H3B 124.4 . . ?
C21 P1 C15 107.9(2) . . ?
C21 P1 C27 107.3(2) . . ?
C15 P1 C27 101.2(2) . . ?
C21 P1 Pt1 112.46(16) . . ?
C15 P1 Pt1 117.54(16) . . ?
C27 P1 Pt1 109.50(16) . . ?
C1 Pt1 N1 81.0(2) . . ?
C1 Pt1 N2 157.43(19) . . ?
N1 Pt1 N2 77.01(18) . . ?
C1 Pt1 P1 100.57(15) . . ?
N1 Pt1 P1 174.08(12) . . ?
N2 Pt1 P1 101.81(12) . . ?

loop_
_geom_bond_atom_site_label_1
_geom_bond_atom_site_label_2
_geom_bond_distance
_geom_bond_site_symmetry_2
_geom_bond_publ_flag
C1 C2 1.392(7) . ?
C1 C6 1.430(7) . ?
C1 Pt1 2.004(5) . ?
C2 C3 1.389(8) . ?
C2 H2A 0.9300 . ?
C3 C4 1.364(8) . ?
C3 H3A 0.9300 . ?
C4 C5 1.380(8) . ?
C4 H4A 0.9300 . ?
C5 C6 1.395(8) . ?
C5 H5A 0.9300 . ?
C6 C7 1.454(8) . ?
C7 N1 1.335(7) . ?
C7 C8 1.399(8) . ?
C8 C9 1.379(9) . ?
C8 H8A 0.9300 . ?
C9 C10 1.376(10) . ?
C9 H9A 0.9300 . ?
C10 C11 1.391(8) . ?
C10 H10A 0.9300 . ?
C11 N1 1.351(7) . ?
C11 C12 1.423(8) . ?
C12 N2 1.361(7) . ?
C12 C13 1.422(9) . ?
C13 C14 1.361(10) . ?
C13 H13A 0.9300 . ?
C14 N3 1.343(8) . ?
C14 H14A 0.9300 . ?
C15 C20 1.382(7) . ?
C15 C16 1.383(7) . ?
C15 P1 1.820(5) . ?
C16 C17 1.385(8) . ?
C16 H16A 0.9300 . ?
C17 C18 1.379(8) . ?
C17 H17A 0.9300 . ?
C18 C19 1.377(8) . ?
C18 H18A 0.9300 . ?
C19 C20 1.396(8) . ?
C19 H19A 0.9300 . ?
C20 H20A 0.9300 . ?
C21 C22 1.389(8) . ?
C21 C26 1.407(7) . ?
C21 P1 1.810(5) . ?
C22 C23 1.373(8) . ?
C22 H22A 0.9300 . ?
C23 C24 1.376(10) . ?
C23 H23A 0.9300 . ?
C24 C25 1.377(10) . ?
C24 H24A 0.9300 . ?
C25 C26 1.386(8) . ?
C25 H25A 0.9300 . ?
C26 H26A 0.9300 . ?
C27 C28 1.382(7) . ?
C27 C32 1.384(7) . ?
C27 P1 1.835(5) . ?
C28 C29 1.374(9) . ?
C28 H28A 0.9300 . ?
C29 C30 1.378(9) . ?
C29 H29A 0.9300 . ?
C30 C31 1.370(9) . ?
C30 H30A 0.9300 . ?
C31 C32 1.397(8) . ?
C31 H31A 0.9300 . ?
C32 H32A 0.9300 . ?
Cl1 O2 1.236(9) . ?
Cl1 O4 1.304(9) . ?
Cl1 O3 1.331(8) . ?
Cl1 O1 1.387(6) . ?
N1 Pt1 2.029(4) . ?
N2 N3 1.344(7) . ?
N2 Pt1 2.131(5) . ?
N3 H3B 0.8600 . ?
P1 Pt1 2.2423(12) . ?

loop_
_geom_torsion_atom_site_label_1
_geom_torsion_atom_site_label_2
_geom_torsion_atom_site_label_3
_geom_torsion_atom_site_label_4
_geom_torsion
_geom_torsion_site_symmetry_1
_geom_torsion_site_symmetry_2
_geom_torsion_site_symmetry_3
_geom_torsion_site_symmetry_4
_geom_torsion_publ_flag
C6 C1 C2 C3 1.3(8) . . . . ?
Pt1 C1 C2 C3 176.3(4) . . . . ?
C1 C2 C3 C4 1.4(9) . . . . ?
C2 C3 C4 C5 -2.9(9) . . . . ?
C3 C4 C5 C6 1.6(9) . . . . ?
C4 C5 C6 C1 1.3(8) . . . . ?
C4 C5 C6 C7 -174.8(5) . . . . ?
C2 C1 C6 C5 -2.7(7) . . . . ?
Pt1 C1 C6 C5 -178.6(4) . . . . ?
C2 C1 C6 C7 173.6(5) . . . . ?
Pt1 C1 C6 C7 -2.3(6) . . . . ?
C5 C6 C7 N1 173.5(5) . . . . ?
C1 C6 C7 N1 -2.7(7) . . . . ?
C5 C6 C7 C8 -5.9(9) . . . . ?
C1 C6 C7 C8 177.9(6) . . . . ?
N1 C7 C8 C9 -2.3(9) . . . . ?
C6 C7 C8 C9 177.0(6) . . . . ?
C7 C8 C9 C10 1.6(10) . . . . ?
C8 C9 C10 C11 0.2(11) . . . . ?
C9 C10 C11 N1 -1.3(9) . . . . ?
C9 C10 C11 C12 -179.8(6) . . . . ?
N1 C11 C12 N2 5.1(7) . . . . ?
C10 C11 C12 N2 -176.4(6) . . . . ?
N1 C11 C12 C13 -171.6(6) . . . . ?
C10 C11 C12 C13 6.9(11) . . . . ?
N2 C12 C13 C14 -1.3(7) . . . . ?
C11 C12 C13 C14 175.7(6) . . . . ?
C12 C13 C14 N3 0.8(8) . . . . ?
C20 C15 C16 C17 -4.2(9) . . . . ?
P1 C15 C16 C17 178.8(5) . . . . ?
C15 C16 C17 C18 2.8(10) . . . . ?
C16 C17 C18 C19 0.4(10) . . . . ?
C17 C18 C19 C20 -2.1(9) . . . . ?
C16 C15 C20 C19 2.6(8) . . . . ?
P1 C15 C20 C19 179.5(4) . . . . ?
C18 C19 C20 C15 0.6(8) . . . . ?
C26 C21 C22 C23 2.1(8) . . . . ?
P1 C21 C22 C23 176.4(4) . . . . ?
C21 C22 C23 C24 -1.8(9) . . . . ?
C22 C23 C24 C25 0.6(9) . . . . ?
C23 C24 C25 C26 0.2(10) . . . . ?
C24 C25 C26 C21 0.2(9) . . . . ?
C22 C21 C26 C25 -1.3(8) . . . . ?
P1 C21 C26 C25 -175.3(4) . . . . ?
C32 C27 C28 C29 0.5(9) . . . . ?
P1 C27 C28 C29 176.7(5) . . . . ?
C27 C28 C29 C30 -0.8(10) . . . . ?
C28 C29 C30 C31 0.4(10) . . . . ?
C29 C30 C31 C32 0.3(10) . . . . ?
C28 C27 C32 C31 0.3(8) . . . . ?
P1 C27 C32 C31 -175.6(4) . . . . ?
C30 C31 C32 C27 -0.7(9) . . . . ?
C8 C7 N1 C11 1.2(8) . . . . ?
C6 C7 N1 C11 -178.2(5) . . . . ?
C8 C7 N1 Pt1 -174.0(4) . . . . ?
C6 C7 N1 Pt1 6.6(6) . . . . ?
C10 C11 N1 C7 0.6(8) . . . . ?
C12 C11 N1 C7 179.3(5) . . . . ?
C10 C11 N1 Pt1 175.8(4) . . . . ?
C12 C11 N1 Pt1 -5.6(6) . . . . ?
C13 C12 N2 N3 1.2(6) . . . . ?
C11 C12 N2 N3 -176.3(5) . . . . ?
C13 C12 N2 Pt1 175.2(4) . . . . ?
C11 C12 N2 Pt1 -2.3(6) . . . . ?
C13 C14 N3 N2 -0.1(8) . . . . ?
C12 N2 N3 C14 -0.7(7) . . . . ?
Pt1 N2 N3 C14 -172.1(5) . . . . ?
C22 C21 P1 C15 172.7(4) . . . . ?
C26 C21 P1 C15 -13.3(5) . . . . ?
C22 C21 P1 C27 64.4(4) . . . . ?
C26 C21 P1 C27 -121.6(4) . . . . ?
C22 C21 P1 Pt1 -56.1(4) . . . . ?
C26 C21 P1 Pt1 117.9(4) . . . . ?
C20 C15 P1 C21 132.4(4) . . . . ?
C16 C15 P1 C21 -50.7(5) . . . . ?
C20 C15 P1 C27 -115.1(4) . . . . ?
C16 C15 P1 C27 61.8(5) . . . . ?
C20 C15 P1 Pt1 4.0(5) . . . . ?
C16 C15 P1 Pt1 -179.0(4) . . . . ?
C28 C27 P1 C21 172.8(4) . . . . ?
C32 C27 P1 C21 -11.2(5) . . . . ?
C28 C27 P1 C15 59.9(4) . . . . ?
C32 C27 P1 C15 -124.1(5) . . . . ?
C28 C27 P1 Pt1 -64.9(4) . . . . ?
C32 C27 P1 Pt1 111.1(4) . . . . ?
C2 C1 Pt1 N1 -170.8(5) . . . . ?
C6 C1 Pt1 N1 4.4(3) . . . . ?
C2 C1 Pt1 N2 -157.5(5) . . . . ?
C6 C1 Pt1 N2 17.7(7) . . . . ?
C2 C1 Pt1 P1 15.0(5) . . . . ?
C6 C1 Pt1 P1 -169.9(3) . . . . ?
C7 N1 Pt1 C1 -6.3(4) . . . . ?
C11 N1 Pt1 C1 178.2(4) . . . . ?
C7 N1 Pt1 N2 178.9(4) . . . . ?
C11 N1 Pt1 N2 3.4(4) . . . . ?
C7 N1 Pt1 P1 99.7(14) . . . . ?
C11 N1 Pt1 P1 -75.8(15) . . . . ?
N3 N2 Pt1 C1 157.1(6) . . . . ?
C12 N2 Pt1 C1 -14.0(7) . . . . ?
N3 N2 Pt1 N1 170.6(6) . . . . ?
C12 N2 Pt1 N1 -0.5(4) . . . . ?
N3 N2 Pt1 P1 -15.4(6) . . . . ?
C12 N2 Pt1 P1 173.6(3) . . . . ?
C21 P1 Pt1 C1 -78.7(2) . . . . ?
C15 P1 Pt1 C1 47.4(2) . . . . ?
C27 P1 Pt1 C1 162.1(2) . . . . ?
C21 P1 Pt1 N1 176.2(14) . . . . ?
C15 P1 Pt1 N1 -57.6(14) . . . . ?
C27 P1 Pt1 N1 57.1(14) . . . . ?
C21 P1 Pt1 N2 98.3(2) . . . . ?
C15 P1 Pt1 N2 -135.5(2) . . . . ?
C27 P1 Pt1 N2 -20.8(2) . . . . ?
